data_4322649
loop_
_publ_author_name
'R. Krishna Kumar'
'S. Balasubramanian'
'Israel Goldberg'

_publ_section_title
;
 Supramolecular Multiporphyrin Architecture. Coordination Polymers and
 Open Networks in Crystals of Tetrakis(4-cyanophenyl)- and
 Tetrakis(4-nitrophenyl)metalloporphyrin
;
_journal_name_full 'Inorganic Chemistry'
_journal_page_first 541
_journal_page_last 552
_journal_paper_doi 10.1021/ic971259u
_journal_volume 37
_journal_year 1998
_chemical_formula_moiety 'C48 H24 N8 Cu . 2(C6 H5 N O2)'
_chemical_formula_sum 'C60 H34 Cu N10 O4'
_chemical_formula_weight 1022.51
_chemical_name_systematic
; 
 copper(II)-tetra(4-cyanophenyl)porphyrin dinitrobenzene solvate
;
_space_group_IT_number 14
_symmetry_cell_setting monoclinic
_symmetry_space_group_name_Hall '-P 2ybc'
_symmetry_space_group_name_H-M 'P 1 21/c 1'
_atom_sites_solution_hydrogens geom
_atom_sites_solution_primary direct
_atom_sites_solution_secondary difmap
_audit_creation_method SHELXL
_cell_angle_alpha 90.00
_cell_angle_beta 105.78(3)
_cell_angle_gamma 90.00
_cell_formula_units_Z 2
_cell_length_a 13.706(3)
_cell_length_b 24.138(6)
_cell_length_c 7.624(3)
_cell_measurement_temperature 298(2)
_cell_volume 2427.2(13)
_diffrn_ambient_temperature 298(2)
_diffrn_radiation_monochromator graphite
_diffrn_radiation_source 'fine-focus sealed tube'
_diffrn_radiation_type MoK\a
_diffrn_radiation_wavelength 0.71070
_diffrn_reflns_av_R_equivalents 0.0000
_diffrn_reflns_av_sigmaI/netI 0.1192
_diffrn_reflns_limit_h_max 14
_diffrn_reflns_limit_h_min -15
_diffrn_reflns_limit_k_max 26
_diffrn_reflns_limit_k_min 0
_diffrn_reflns_limit_l_max 7
_diffrn_reflns_limit_l_min 0
_diffrn_reflns_number 2658
_diffrn_reflns_theta_max 22.97
_diffrn_reflns_theta_min 1.54
_exptl_absorpt_coefficient_mu 0.512
_exptl_crystal_density_diffrn 1.399
_exptl_crystal_F_000 1050
_refine_diff_density_max 0.373
_refine_diff_density_min -0.336
_refine_diff_density_rms 0.075
_refine_ls_extinction_method none
_refine_ls_goodness_of_fit_all 1.091
_refine_ls_goodness_of_fit_obs 1.253
_refine_ls_matrix_type full
_refine_ls_number_parameters 340
_refine_ls_number_reflns 2658
_refine_ls_number_restraints 0
_refine_ls_restrained_S_all 1.091
_refine_ls_restrained_S_obs 1.253
_refine_ls_R_factor_all 0.1303
_refine_ls_R_factor_obs 0.0842
_refine_ls_shift/esd_max 0.035
_refine_ls_shift/esd_mean 0.005
_refine_ls_structure_factor_coef Fsqd
_refine_ls_weighting_details 'w=1/[\s^2^(Fo^2^)+(0.0780P)^2^+8.2801P] where P=(Fo^2^+2Fc^2^)/3'
_refine_ls_weighting_scheme calc
_refine_ls_wR_factor_all 0.2255
_refine_ls_wR_factor_obs 0.2018
_reflns_number_observed 1720
_reflns_number_total 2658
_reflns_observed_criterion >2sigma(I)
_cod_data_source_file ic971259u_10.cif
_cod_data_source_block 10
_cod_depositor_comments
;
The following automatic conversions were performed:

'_refine_ls_weighting_scheme' value 'calc
w=1/[\s^2^(Fo^2^)+(0.0780P)^2^+8.2801P] where P=(Fo^2^+2Fc^2^)/3' was
changed to 'calc'. New tag '_refine_ls_weighting_details' was
created. The value of the new tag was set to
'w=1/[\s^2^(Fo^2^)+(0.0780P)^2^+8.2801P] where P=(Fo^2^+2Fc^2^)/3'.

Automatic conversion script
Id: cif_fix_values 3143 2015-03-26 13:38:13Z robertas 
;
_cod_original_cell_volume 2427.2(12)
_cod_database_code 4322649

loop_
_symmetry_equiv_pos_as_xyz
'x, y, z'
'x, -y+1/2, z+1/2'
'-x, -y, -z'
'-x, y-1/2, -z-1/2'

loop_
_atom_site_aniso_label
_atom_site_aniso_U_11
_atom_site_aniso_U_22
_atom_site_aniso_U_33
_atom_site_aniso_U_23
_atom_site_aniso_U_13
_atom_site_aniso_U_12
Cu29 0.0312(8) 0.0432(10) 0.0412(10) 0.0014(11) 0.0053(7) -0.0004(9)
N1 0.037(4) 0.048(5) 0.042(6) -0.009(4) -0.011(4) -0.002(4)
N2 0.041(5) 0.050(5) 0.042(6) 0.003(4) 0.001(4) 0.001(4)
C3 0.050(6) 0.049(7) 0.047(7) -0.008(6) 0.006(6) 0.009(5)
C4 0.044(6) 0.046(6) 0.042(7) -0.002(6) 0.012(5) -0.002(5)
C5 0.043(6) 0.039(6) 0.052(7) 0.010(6) 0.011(5) 0.017(5)
C6 0.067(8) 0.053(7) 0.061(8) -0.001(7) 0.017(6) 0.015(6)
C7 0.043(6) 0.075(8) 0.049(8) 0.007(7) 0.001(5) 0.019(6)
C8 0.047(6) 0.046(7) 0.052(7) -0.003(6) 0.011(6) -0.002(5)
C9 0.040(6) 0.047(6) 0.037(6) 0.005(6) 0.007(5) 0.000(5)
C10 0.042(6) 0.065(8) 0.050(7) -0.006(6) 0.008(6) 0.007(5)
C11 0.061(7) 0.062(8) 0.048(7) -0.015(6) 0.002(6) 0.012(6)
C12 0.059(7) 0.068(8) 0.059(8) -0.024(7) 0.013(6) 0.026(6)
C13 0.049(7) 0.059(8) 0.050(7) 0.000(6) 0.006(6) 0.006(6)
C14 0.067(8) 0.054(8) 0.084(9) -0.007(7) 0.035(7) -0.003(6)
C15 0.073(8) 0.055(8) 0.084(10) -0.011(7) 0.045(7) -0.002(7)
C16 0.043(6) 0.057(8) 0.054(7) -0.003(6) 0.007(5) 0.007(5)
C17 0.056(7) 0.053(7) 0.079(9) -0.010(6) 0.015(7) -0.003(6)
C18 0.051(7) 0.053(8) 0.060(8) -0.001(6) 0.008(6) 0.001(6)
C19 0.043(6) 0.068(8) 0.076(9) -0.010(7) 0.010(6) 0.011(6)
N20 0.073(7) 0.059(7) 0.142(12) -0.018(7) 0.027(7) 0.012(6)
C21 0.038(6) 0.042(6) 0.047(7) -0.001(5) 0.003(5) 0.000(5)
C22 0.037(6) 0.069(8) 0.050(8) -0.001(6) -0.009(6) -0.009(5)
C23 0.051(7) 0.091(9) 0.057(8) 0.008(7) 0.016(6) -0.020(6)
C24 0.037(6) 0.059(7) 0.044(7) -0.008(6) 0.005(5) -0.009(5)
C25 0.056(7) 0.067(8) 0.079(10) 0.000(7) 0.023(7) -0.018(6)
C26 0.051(6) 0.068(8) 0.042(7) 0.006(6) 0.001(6) -0.010(6)
C27 0.068(8) 0.054(8) 0.061(9) 0.000(7) 0.005(7) -0.003(6)
N28 0.084(7) 0.097(9) 0.057(7) 0.002(7) -0.014(6) -0.010(6)
C30 0.097(12) 0.081(11) 0.093(12) 0.003(10) 0.062(10) 0.004(9)
C31 0.122(14) 0.076(11) 0.116(14) 0.021(11) 0.052(12) 0.027(11)
C32 0.125(17) 0.154(20) 0.085(13) 0.015(14) 0.019(12) 0.055(16)
C33 0.130(18) 0.146(21) 0.114(18) -0.006(17) 0.035(14) -0.017(17)
C34 0.175(21) 0.095(14) 0.126(18) 0.023(13) 0.066(16) 0.000(16)
C35 0.109(13) 0.099(14) 0.115(15) 0.011(12) 0.047(12) 0.026(11)
N36 0.125(14) 0.162(19) 0.117(15) -0.042(15) 0.072(12) -0.062(16)
O37 0.156(13) 0.195(15) 0.120(11) -0.036(12) 0.048(9) -0.059(12)
O38 0.097(10) 0.307(25) 0.169(15) 0.051(15) 0.033(10) 0.041(12)

loop_
_atom_site_label
_atom_site_type_symbol
_atom_site_fract_x
_atom_site_fract_y
_atom_site_fract_z
_atom_site_U_iso_or_equiv
_atom_site_thermal_displace_type
_atom_site_occupancy
_atom_site_calc_flag
_atom_site_refinement_flags
_atom_site_disorder_group
Cu29 Cu 0.0000 0.5000 0.0000 0.0395(5) Uani 1 d S .
N1 N 0.1313(5) 0.4663(3) 0.1392(11) 0.047(2) Uani 1 d . .
N2 N 0.0064(6) 0.5535(3) 0.2045(11) 0.046(2) Uani 1 d . .
C3 C -0.0608(7) 0.5942(4) 0.2144(14) 0.050(3) Uani 1 d . .
C4 C 0.1476(7) 0.3942(4) -0.0777(14) 0.044(3) Uani 1 d . .
C5 C 0.1807(7) 0.4223(4) 0.0859(14) 0.045(3) Uani 1 d . .
C6 C 0.2712(8) 0.4099(5) 0.2234(16) 0.060(3) Uani 1 d . .
H6 H 0.3173(8) 0.3820(5) 0.2197(16) 0.072 Uiso 1 calc R .
C7 C 0.2774(7) 0.4462(5) 0.3598(16) 0.058(3) Uani 1 d . .
H7 H 0.3292(7) 0.4482(5) 0.4677(16) 0.070 Uiso 1 calc R .
C8 C 0.1899(7) 0.4814(4) 0.3090(15) 0.049(3) Uani 1 d . .
C9 C 0.1707(7) 0.5236(4) 0.4173(14) 0.042(3) Uani 1 d . .
C10 C 0.0825(7) 0.5567(5) 0.3662(15) 0.053(3) Uani 1 d . .
C11 C 0.0590(8) 0.5995(4) 0.4800(15) 0.060(3) Uani 1 d . .
H11 H 0.0974(8) 0.6095(4) 0.5960(15) 0.072 Uiso 1 calc R .
C12 C -0.0287(8) 0.6218(5) 0.3860(15) 0.063(3) Uani 1 d . .
H12 H -0.0630(8) 0.6504(5) 0.4254(15) 0.075 Uiso 1 calc R .
C13 C 0.2152(8) 0.3480(5) -0.1103(15) 0.054(3) Uani 1 d . .
C14 C 0.3048(9) 0.3601(5) -0.1553(16) 0.066(3) Uani 1 d . .
H14 H 0.3215(9) 0.3967(5) -0.1725(16) 0.079 Uiso 1 calc R .
C15 C 0.3681(9) 0.3179(5) -0.1741(16) 0.066(3) Uani 1 d . .
H15 H 0.4283(9) 0.3263(5) -0.2024(16) 0.079 Uiso 1 calc R .
C16 C 0.3447(8) 0.2637(5) -0.1520(15) 0.052(3) Uani 1 d . .
C17 C 0.2525(8) 0.2512(5) -0.1168(16) 0.063(3) Uani 1 d . .
H17 H 0.2339(8) 0.2144(5) -0.1088(16) 0.076 Uiso 1 calc R .
C18 C 0.1888(8) 0.2931(5) -0.0939(15) 0.056(3) Uani 1 d . .
H18 H 0.1282(8) 0.2847(5) -0.0674(15) 0.068 Uiso 1 calc R .
C19 C 0.4134(8) 0.2204(5) -0.1634(16) 0.063(3) Uani 1 d . .
N20 N 0.4693(8) 0.1865(4) -0.1708(17) 0.092(4) Uani 1 d . .
C21 C 0.2438(7) 0.5342(4) 0.5978(15) 0.044(3) Uani 1 d . .
C22 C 0.2160(7) 0.5230(4) 0.7535(15) 0.056(3) Uani 1 d . .
H22 H 0.1519(7) 0.5089(4) 0.7469(15) 0.067 Uiso 1 calc R .
C23 C 0.2855(8) 0.5329(5) 0.9233(16) 0.066(3) Uani 1 d . .
H23 H 0.2677(8) 0.5249(5) 1.0299(16) 0.079 Uiso 1 calc R .
C24 C 0.3788(7) 0.5542(4) 0.9333(15) 0.048(3) Uani 1 d . .
C25 C 0.4035(9) 0.5681(5) 0.7774(18) 0.067(3) Uani 1 d . .
H25 H 0.4648(9) 0.5857(5) 0.7839(18) 0.080 Uiso 1 calc R .
C26 C 0.3381(8) 0.5564(4) 0.6118(15) 0.056(3) Uani 1 d . .
H26 H 0.3576(8) 0.5635(4) 0.5063(15) 0.067 Uiso 1 calc R .
C27 C 0.4465(9) 0.5643(5) 1.1112(18) 0.064(3) Uani 1 d . .
N28 N 0.4981(8) 0.5725(5) 1.2533(15) 0.086(4) Uani 1 d . .
C30 C 0.1563(12) 0.7036(7) 0.0570(22) 0.083(4) Uani 1 d . .
C31 C 0.2326(15) 0.6686(7) 0.1612(25) 0.101(5) Uani 1 d . .
H31 H 0.2257(15) 0.6303(7) 0.1557(25) 0.121 Uiso 1 calc R .
C32 C 0.3188(17) 0.6940(11) 0.2730(25) 0.123(7) Uani 1 d . .
H32 H 0.3716(17) 0.6721(11) 0.3404(25) 0.148 Uiso 1 calc R .
C33 C 0.3270(17) 0.7485(12) 0.2849(29) 0.130(7) Uani 1 d . .
H33 H 0.3841(17) 0.7641(12) 0.3648(29) 0.156 Uiso 1 calc R .
C34 C 0.2568(20) 0.7813(8) 0.1870(30) 0.127(7) Uani 1 d . .
H34 H 0.2664(20) 0.8195(8) 0.1950(30) 0.152 Uiso 1 calc R .
C35 C 0.1669(14) 0.7596(8) 0.0696(25) 0.104(5) Uani 1 d . .
H35 H 0.1164(14) 0.7830(8) 0.0027(25) 0.125 Uiso 1 calc R .
N36 N 0.0679(15) 0.6820(10) -0.0669(25) 0.127(7) Uani 1 d . .
O37 O 0.0693(11) 0.6315(8) -0.0891(19) 0.155(6) Uani 1 d . .
O38 O 0.0001(11) 0.7100(9) -0.1435(23) 0.192(9) Uani 1 d . .

loop_
_atom_type_symbol
_atom_type_description
_atom_type_scat_dispersion_real
_atom_type_scat_dispersion_imag
_atom_type_scat_source
C C 0.0033 0.0016 'International Tables Vol C Tables 4.2.6.8 and 6.1.1.4'
H H 0.0000 0.0000 'International Tables Vol C Tables 4.2.6.8 and 6.1.1.4'
N N 0.0061 0.0033 'International Tables Vol C Tables 4.2.6.8 and 6.1.1.4'
Cu Cu 0.3201 1.2651 'International Tables Vol C Tables 4.2.6.8 and 6.1.1.4'
O O 0.0106 0.0060 'International Tables Vol C Tables 4.2.6.8 and 6.1.1.4'

loop_
_geom_angle_atom_site_label_1
_geom_angle_atom_site_label_2
_geom_angle_atom_site_label_3
_geom_angle
_geom_angle_site_symmetry_1
_geom_angle_site_symmetry_3
_geom_angle_publ_flag
N1 Cu29 N1 179.998(1) 3_565 . ?
N1 Cu29 N2 90.4(3) 3_565 3_565 ?
N1 Cu29 N2 89.6(3) . 3_565 ?
N1 Cu29 N2 89.6(3) 3_565 . ?
N1 Cu29 N2 90.4(3) . . ?
N2 Cu29 N2 179.999(1) 3_565 . ?
C8 N1 C5 105.9(8) . . ?
C8 N1 Cu29 127.1(7) . . ?
C5 N1 Cu29 126.9(6) . . ?
C3 N2 C10 105.5(8) . . ?
C3 N2 Cu29 128.2(7) . . ?
C10 N2 Cu29 126.3(7) . . ?
N2 C3 C4 124.2(9) . 3_565 ?
N2 C3 C12 110.1(9) . . ?
C4 C3 C12 125.7(10) 3_565 . ?
C3 C4 C5 125.7(9) 3_565 . ?
C3 C4 C13 117.8(9) 3_565 . ?
C5 C4 C13 116.4(9) . . ?
N1 C5 C4 125.3(9) . . ?
N1 C5 C6 110.2(9) . . ?
C4 C5 C6 124.6(9) . . ?
C7 C6 C5 107.0(10) . . ?
C6 C7 C8 107.7(10) . . ?
N1 C8 C9 127.0(9) . . ?
N1 C8 C7 109.2(9) . . ?
C9 C8 C7 123.8(10) . . ?
C8 C9 C10 122.7(9) . . ?
C8 C9 C21 119.4(9) . . ?
C10 C9 C21 117.9(10) . . ?
N2 C10 C9 126.5(10) . . ?
N2 C10 C11 109.8(9) . . ?
C9 C10 C11 123.6(10) . . ?
C12 C11 C10 106.4(9) . . ?
C11 C12 C3 108.1(9) . . ?
C18 C13 C14 119.5(11) . . ?
C18 C13 C4 120.1(10) . . ?
C14 C13 C4 120.4(10) . . ?
C15 C14 C13 119.7(11) . . ?
C16 C15 C14 121.4(11) . . ?
C15 C16 C17 119.1(10) . . ?
C15 C16 C19 120.8(11) . . ?
C17 C16 C19 120.1(11) . . ?
C18 C17 C16 120.2(11) . . ?
C17 C18 C13 120.0(11) . . ?
N20 C19 C16 178.9(12) . . ?
C22 C21 C26 119.2(10) . . ?
C22 C21 C9 119.5(9) . . ?
C26 C21 C9 121.3(10) . . ?
C21 C22 C23 119.1(10) . . ?
C24 C23 C22 120.5(11) . . ?
C23 C24 C25 119.7(10) . . ?
C23 C24 C27 118.1(11) . . ?
C25 C24 C27 122.0(10) . . ?
C24 C25 C26 119.9(10) . . ?
C25 C26 C21 121.3(11) . . ?
N28 C27 C24 178.4(14) . . ?
C35 C30 C31 120.5(17) . . ?
C35 C30 N36 118.0(19) . . ?
C31 C30 N36 121.5(18) . . ?
C32 C31 C30 117.1(16) . . ?
C33 C32 C31 121.3(19) . . ?
C34 C33 C32 121.8(23) . . ?
C33 C34 C35 121.1(20) . . ?
C30 C35 C34 118.1(17) . . ?
O38 N36 O37 122.9(22) . . ?
O38 N36 C30 122.6(23) . . ?
O37 N36 C30 114.5(22) . . ?

loop_
_geom_bond_atom_site_label_1
_geom_bond_atom_site_label_2
_geom_bond_distance
_geom_bond_site_symmetry_2
_geom_bond_publ_flag
Cu29 N1 1.998(7) 3_565 ?
Cu29 N1 1.998(7) . ?
Cu29 N2 2.008(8) 3_565 ?
Cu29 N2 2.008(8) . ?
N1 C8 1.374(12) . ?
N1 C5 1.377(12) . ?
N2 C3 1.363(12) . ?
N2 C10 1.383(12) . ?
C3 C4 1.381(13) 3_565 ?
C3 C12 1.427(14) . ?
C4 C3 1.381(13) 3_565 ?
C4 C5 1.384(13) . ?
C4 C13 1.514(14) . ?
C5 C6 1.421(14) . ?
C6 C7 1.345(14) . ?
C7 C8 1.434(13) . ?
C8 C9 1.380(13) . ?
C9 C10 1.414(13) . ?
C9 C21 1.488(13) . ?
C10 C11 1.440(14) . ?
C11 C12 1.335(13) . ?
C13 C18 1.386(14) . ?
C13 C14 1.393(15) . ?
C14 C15 1.371(14) . ?
C15 C16 1.369(14) . ?
C16 C17 1.394(14) . ?
C16 C19 1.42(2) . ?
C17 C18 1.380(14) . ?
C19 N20 1.132(13) . ?
C21 C22 1.369(14) . ?
C21 C26 1.376(13) . ?
C22 C23 1.404(14) . ?
C23 C24 1.361(13) . ?
C24 C25 1.364(14) . ?
C24 C27 1.44(2) . ?
C25 C26 1.364(14) . ?
C27 N28 1.138(13) . ?
C30 C35 1.36(2) . ?
C30 C31 1.41(2) . ?
C30 N36 1.42(2) . ?
C31 C32 1.40(2) . ?
C32 C33 1.32(2) . ?
C33 C34 1.31(2) . ?
C34 C35 1.41(2) . ?
N36 O38 1.17(2) . ?
N36 O37 1.23(2) . ?
